data_4310229
loop_
_publ_author_name
'Santiago Reinoso'
'Pablo Vitoria'
'Juan M. Guti\'errez-Zorrilla'
'Luis Lezama'
'Leire San Felices'
'Javier I. Beitia'

_publ_contact_author 'Guti\'errez-Zorrilla, Juan M.'
_publ_contact_author_address
;
Departamento de Qu\'imica Inorg\'anica. Facultad de Ciencias
Universidad del Pa\'is Vasco,  Apdo. 644, E-48080 Bilbao, Spain
;
_publ_contact_author_email qipguloj@lg.ehu.es
_publ_contact_author_fax '+34 94 4648500'
_publ_contact_author_phone '+34 94 6015522'
_publ_section_title
;
Inorganic-Metalorganic Hybrids Based on Copper(II)-Monosubstituted Keggin
Polyanions and Dinuclear Copper(II)-Oxalate Complexes. Synthesis, X-ray
Structural Characterization, and Magnetic Properties
;
_journal_name_full 'Inorganic Chemistry'
_journal_page_first 9731
_journal_page_last 9742
_journal_paper_doi 10.1021/ic051134m
_journal_volume 44
_journal_year 2005
_chemical_compound_source 'synthesis as described'
_chemical_formula_sum 'C44 H70 Cu5 K2 N8 O66 Si W11'
_chemical_formula_weight 4213.4
_chemical_name_systematic
;
 ?
;
_space_group_IT_number 11
_symmetry_cell_setting monoclinic
_symmetry_Int_Tables_number 11
_symmetry_space_group_name_Hall '-P 2yb'
_symmetry_space_group_name_H-M 'P 1 21/m 1'
_atom_sites_solution_hydrogens geom
_atom_sites_solution_primary direct
_atom_sites_solution_secondary difmap
_audit_conform_dict_location ftp://ftp.iucr.org/pub/cif_core.dic
_audit_conform_dict_name cif_core.dic
_audit_conform_dict_version 2.2
_audit_creation_date 2005-03-16T20:31:47-00:00
_audit_creation_method 'WinGX routine CIF_UPDATE'
_cell_angle_alpha 90
_cell_angle_beta 101.777(10)
_cell_angle_gamma 90
_cell_formula_units_Z 2
_cell_length_a 12.4871(11)
_cell_length_b 20.5817(16)
_cell_length_c 18.6197(16)
_cell_measurement_reflns_used 5000
_cell_measurement_temperature 293(2)
_cell_measurement_theta_max 25.9
_cell_measurement_theta_min 1.95
_cell_measurement_wavelength 0.71073
_cell_volume 4684.6(7)
_computing_cell_refinement 'Stoe IPDS Software (Stoe, 1996)'
_computing_data_collection 'Stoe IPDS Software (Stoe, 1996)'
_computing_data_reduction 'XRED (Stoe, 1.08, 1996)'
_computing_molecular_graphics 'Ortep-3 for Windows (Farrugia, 1997)'
_computing_publication_material 'WinGX publication routines (Farrugia, 1999)'
_computing_structure_refinement 'SHELXL-97 (Sheldrick, 1997)'
_computing_structure_solution 'DIRDIF99.2 (Beurskens et al., 1999)'
_diffrn_ambient_temperature 293(2)
_diffrn_measured_fraction_theta_full 0.989
_diffrn_measured_fraction_theta_max 0.989
_diffrn_measurement_device_type 'Stoe IPDS area detector diffractometer'
_diffrn_measurement_method '200 exposures, \D \f 1.0\%'
_diffrn_radiation_monochromator graphite
_diffrn_radiation_probe x-ray
_diffrn_radiation_source 'fine-focused sealed tube'
_diffrn_radiation_type MoK\a
_diffrn_radiation_wavelength 0.71073
_diffrn_reflns_av_R_equivalents 0.2121
_diffrn_reflns_av_unetI/netI 0.3724
_diffrn_reflns_limit_h_max 15
_diffrn_reflns_limit_h_min -14
_diffrn_reflns_limit_k_max 25
_diffrn_reflns_limit_k_min -25
_diffrn_reflns_limit_l_max 22
_diffrn_reflns_limit_l_min -22
_diffrn_reflns_number 30361
_diffrn_reflns_theta_full 25.88
_diffrn_reflns_theta_max 25.88
_diffrn_reflns_theta_min 1.94
_diffrn_standards_decay_% 0
_diffrn_standards_interval_time 'every frame'
_diffrn_standards_number 200
_exptl_absorpt_coefficient_mu 14.763
_exptl_absorpt_correction_T_max 0.592
_exptl_absorpt_correction_T_min 0.082
_exptl_absorpt_correction_type refdelf
_exptl_absorpt_process_details
;
        (See: Walker, N. & Stuart, D. (1983) Acta Cryst. A39, 158-166)
;
_exptl_crystal_colour blue
_exptl_crystal_density_diffrn 2.987
_exptl_crystal_density_method 'not measured'
_exptl_crystal_description prism
_exptl_crystal_F_000 3814
_exptl_crystal_size_max 0.67
_exptl_crystal_size_mid 0.17
_exptl_crystal_size_min 0.05
_refine_diff_density_max 5.443
_refine_diff_density_min -2.776
_refine_diff_density_rms 0.433
_refine_ls_extinction_method none
_refine_ls_goodness_of_fit_ref 0.681
_refine_ls_hydrogen_treatment constr
_refine_ls_matrix_type full
_refine_ls_number_parameters 307
_refine_ls_number_reflns 9265
_refine_ls_number_restraints 57
_refine_ls_restrained_S_all 0.68
_refine_ls_R_factor_all 0.2252
_refine_ls_R_factor_gt 0.0749
_refine_ls_shift/su_max 0
_refine_ls_shift/su_mean 0
_refine_ls_structure_factor_coef Fsqd
_refine_ls_weighting_details 'calc w=1/[\s^2^(Fo^2^)+(0.0728P)^2^+0.0000P] where P=(Fo^2^+2Fc^2^)/3'
_refine_ls_weighting_scheme calc
_refine_ls_wR_factor_gt 0.1619
_refine_ls_wR_factor_ref 0.1982
_reflns_number_gt 2373
_reflns_number_total 9265
_reflns_threshold_expression >2sigma(I)
_cod_data_source_file ic051134msi20051026_104735_2.cif
_cod_data_source_block comp1
_cod_database_code 4310229

loop_
_symmetry_equiv_pos_as_xyz
'x, y, z'
'-x, y+1/2, -z'
'-x, -y, -z'
'x, -y-1/2, z'

loop_
_atom_site_label
_atom_site_type_symbol
_atom_site_fract_x
_atom_site_fract_y
_atom_site_fract_z
_atom_site_U_iso_or_equiv
_atom_site_adp_type
_atom_site_occupancy
_atom_site_symmetry_multiplicity
_atom_site_calc_flag
_atom_site_refinement_flags
_atom_site_disorder_assembly
_atom_site_disorder_group
W1 W 0.65047(13) 0.62926(11) 0.80787(7) 0.0399(5) Uani 1 1 d . . .
W2 W 0.76841(14) 0.62921(11) 0.65100(6) 0.0422(5) Uani 1 1 d D . .
W3 W 1.02949(12) 0.62779(11) 0.76688(7) 0.0323(6) Uani 0.911(7) 1 d P . .
Cu3 Cu 1.02949(12) 0.62779(11) 0.76688(7) 0.0323(6) Uani 0.089(7) 1 d P . .
W4 W 0.91028(13) 0.62949(11) 0.92193(7) 0.0311(6) Uani 0.801(7) 1 d P . .
Cu4 Cu 0.91028(13) 0.62949(11) 0.92193(7) 0.0311(6) Uani 0.199(7) 1 d P . .
W5 W 0.57780(19) 0.75 0.67187(11) 0.0319(10) Uani 0.894(13) 2 d SPD . .
Cu5 Cu 0.57780(19) 0.75 0.67187(11) 0.0319(10) Uani 0.106(13) 2 d SP . .
W6 W 0.95984(19) 0.75 0.63083(10) 0.0358(10) Uani 0.941(13) 2 d SP . .
Cu6 Cu 0.95984(19) 0.75 0.63083(10) 0.0358(10) Uani 0.059(13) 2 d SP . .
W7 W 1.0998(2) 0.75 0.90179(12) 0.0384(12) Uani 0.855(13) 2 d SP . .
Cu7 Cu 1.0998(2) 0.75 0.90179(12) 0.0384(12) Uani 0.145(13) 2 d SP . .
W8 W 0.7217(2) 0.75 0.94327(10) 0.0386(11) Uani 0.886(13) 2 d SP . .
Cu8 Cu 0.7217(2) 0.75 0.94327(10) 0.0386(11) Uani 0.114(13) 2 d SP . .
Cu1 Cu 0.5729(4) 0.4552(3) 0.8268(2) 0.0420(14) Uani 1 1 d . . .
Cu2 Cu 0.7465(4) 0.4510(3) 0.5982(2) 0.0477(15) Uani 1 1 d . . .
Si1 Si 0.8405(16) 0.75 0.7876(10) 0.038(3) Uiso 1 2 d S . .
O1 O 0.560(2) 0.5743(15) 0.8133(14) 0.055(8) Uiso 1 1 d . . .
O2 O 0.7333(17) 0.5713(11) 0.5891(10) 0.022(5) Uiso 1 1 d . . .
O3 O 1.114(2) 0.5688(16) 0.7552(15) 0.067(9) Uiso 1 1 d . . .
O4 O 0.943(3) 0.5642(17) 0.9916(16) 0.077(10) Uiso 1 1 d . . .
O5 O 0.451(3) 0.75 0.6088(19) 0.055(11) Uiso 1 2 d S . .
O6 O 1.022(3) 0.75 0.5504(17) 0.043(9) Uiso 1 2 d S . .
O7 O 1.238(3) 0.75 0.9582(17) 0.044(10) Uiso 1 2 d S . .
O8 O 0.666(3) 0.75 1.014(2) 0.069(12) Uiso 1 2 d S . .
O9 O 0.695(2) 0.5936(15) 0.7270(14) 0.065(9) Uiso 1 1 d . . .
O10 O 0.903(2) 0.5868(15) 0.7013(14) 0.064(9) Uiso 1 1 d . . .
O11 O 0.974(2) 0.5960(16) 0.8451(15) 0.069(9) Uiso 1 1 d . . .
O12 O 0.775(2) 0.5975(15) 0.8683(14) 0.063(9) Uiso 1 1 d . . .
O13 O 0.570(2) 0.6864(15) 0.7498(14) 0.061(8) Uiso 1 1 d . . .
O14 O 0.646(2) 0.6836(13) 0.6234(14) 0.085(10) Uiso 1 1 d D . .
O15 O 0.847(2) 0.6852(15) 0.6032(14) 0.060(8) Uiso 1 1 d . . .
O16 O 1.044(2) 0.6878(14) 0.6878(13) 0.048(7) Uiso 1 1 d . . .
O17 O 1.121(2) 0.6860(13) 0.8354(12) 0.047(7) Uiso 1 1 d . . .
O18 O 1.035(3) 0.6832(17) 0.9552(16) 0.076(9) Uiso 1 1 d . . .
O19 O 0.825(2) 0.6917(15) 0.9761(14) 0.060(8) Uiso 1 1 d . . .
O20 O 0.634(2) 0.6880(14) 0.8813(13) 0.055(8) Uiso 1 1 d . . .
O21 O 0.806(3) 0.701(2) 0.845(2) 0.024(10) Uiso 0.5 1 d P . .
O22 O 0.887(3) 0.7101(18) 0.7319(17) 0.013(8) Uiso 0.5 1 d P . .
O23 O 0.7463 0.7052 0.7453 0.02 Uiso 0.5 1 d P . .
O24 O 0.937 0.7036 0.8323 0.02 Uiso 0.5 1 d P . .
K1 K 0.228(2) 0.75 0.5231(15) 0.162(10) Uiso 1 2 d S . .
K2 K 0.426(4) 0.75 0.830(3) 0.33(3) Uiso 1 2 d S . .
C14 C 0.712(2) 0.4557(15) 0.7340(10) 0.016(7) Uiso 1 1 d D . .
C13 C 0.600(3) 0.453(2) 0.6874(14) 0.051(11) Uiso 1 1 d D . .
O50 O 0.5182(18) 0.4545(12) 0.7166(11) 0.035(6) Uiso 1 1 d D . .
O51 O 0.7188(18) 0.4567(12) 0.8039(10) 0.031(6) Uiso 1 1 d D . .
O52 O 0.598(2) 0.4552(13) 0.6190(11) 0.042(6) Uiso 1 1 d D . .
O53 O 0.7920(17) 0.4543(12) 0.7019(10) 0.030(5) Uiso 1 1 d D . .
N1 N 0.428(2) 0.4383(14) 0.8485(13) 0.050(9) Uiso 1 1 d D . .
C2 C 0.332(2) 0.4433(17) 0.8007(16) 0.050(11) Uiso 1 1 d D . .
H2 H 0.3275 0.4572 0.7527 0.06 Uiso 1 1 calc R . .
C3 C 0.239(2) 0.4263(19) 0.8272(15) 0.061(12) Uiso 1 1 d D . .
H3 H 0.1721 0.4284 0.7947 0.073 Uiso 1 1 calc R . .
C4 C 0.240(2) 0.4062(17) 0.8999(14) 0.043(10) Uiso 1 1 d D . .
H4 H 0.1779 0.392 0.9158 0.052 Uiso 1 1 calc R . .
C5 C 0.3405(17) 0.4101(14) 0.9437(14) 0.030(8) Uiso 1 1 d D . .
H5 H 0.3458 0.4034 0.9937 0.036 Uiso 1 1 calc R . .
C6 C 0.4369(18) 0.4233(14) 0.9195(14) 0.040(9) Uiso 1 1 d D . .
C7 C 0.546(2) 0.4242(13) 0.9667(12) 0.016(7) Uiso 1 1 d D . .
C8 C 0.578(3) 0.4066(17) 1.0396(14) 0.067(14) Uiso 1 1 d D . .
H8 H 0.5246 0.3916 1.0636 0.081 Uiso 1 1 calc R . .
C9 C 0.683(2) 0.4099(14) 1.0787(15) 0.029(8) Uiso 1 1 d D . .
H9 H 0.7012 0.3971 1.1275 0.035 Uiso 1 1 calc R . .
C10 C 0.761(2) 0.4329(14) 1.0427(13) 0.035(9) Uiso 1 1 d D . .
H10 H 0.834 0.4373 1.0664 0.042 Uiso 1 1 calc R . .
C11 C 0.727(2) 0.4492(16) 0.9704(13) 0.047(10) Uiso 1 1 d D . .
H11 H 0.7799 0.4637 0.9459 0.056 Uiso 1 1 calc R . .
N12 N 0.6209(19) 0.4463(14) 0.9300(13) 0.057(10) Uiso 1 1 d D . .
N21 N 0.7011(19) 0.4374(11) 0.4901(12) 0.041(8) Uiso 1 1 d D . .
C22 C 0.597(2) 0.4334(13) 0.4530(13) 0.027(8) Uiso 1 1 d D . .
H22 H 0.5382 0.4431 0.4748 0.033 Uiso 1 1 calc R . .
C23 C 0.583(3) 0.4139(15) 0.3800(14) 0.068(13) Uiso 1 1 d D . .
H23 H 0.5114 0.4116 0.3531 0.081 Uiso 1 1 calc R . .
C24 C 0.668(2) 0.3973(16) 0.3435(16) 0.063(13) Uiso 1 1 d D . .
H24 H 0.6568 0.3831 0.2951 0.076 Uiso 1 1 calc R . .
C25 C 0.768(2) 0.4044(14) 0.3869(12) 0.045 Uiso 1 1 d D . .
H25 H 0.8282 0.3956 0.3665 0.054 Uiso 1 1 calc R . .
C26 C 0.787(2) 0.4238(12) 0.4604(11) 0.021(7) Uiso 1 1 d D . .
C27 C 0.897(2) 0.4270(16) 0.5074(15) 0.050(11) Uiso 1 1 d D . .
C28 C 0.997(2) 0.4107(17) 0.4912(19) 0.069(15) Uiso 1 1 d D . .
H28 H 0.9979 0.3975 0.4436 0.082 Uiso 1 1 calc R . .
C29 C 1.094(3) 0.4128(19) 0.5406(16) 0.075(16) Uiso 1 1 d D . .
H29 H 1.1588 0.4001 0.528 0.091 Uiso 1 1 calc R . .
C30 C 1.090(2) 0.4346(17) 0.6099(16) 0.051(11) Uiso 1 1 d D . .
H30 H 1.1541 0.44 0.6453 0.062 Uiso 1 1 calc R . .
C31 C 0.990(2) 0.4482(15) 0.6245(16) 0.057(12) Uiso 1 1 d D . .
H31 H 0.9881 0.4608 0.6722 0.069 Uiso 1 1 calc R . .
N32 N 0.8902(18) 0.4451(13) 0.5756(12) 0.033(7) Uiso 1 1 d D . .
O54 O 0.584(3) 0.330(2) 0.815(2) 0.129(16) Uiso 1 1 d . . .
O55 O 0.735(5) 0.325(3) 0.602(3) 0.21(3) Uiso 1 1 d . . .

loop_
_atom_site_aniso_label
_atom_site_aniso_U_11
_atom_site_aniso_U_22
_atom_site_aniso_U_33
_atom_site_aniso_U_23
_atom_site_aniso_U_13
_atom_site_aniso_U_12
W1 0.0363(10) 0.0500(13) 0.0401(8) -0.0073(9) 0.0238(7) -0.0117(10)
W2 0.0597(11) 0.0519(12) 0.0169(6) -0.0101(8) 0.0122(7) -0.0105(11)
W3 0.0265(10) 0.0408(13) 0.0326(8) -0.0029(8) 0.0131(7) 0.0065(9)
Cu3 0.0265(10) 0.0408(13) 0.0326(8) -0.0029(8) 0.0131(7) 0.0065(9)
W4 0.0367(11) 0.0399(13) 0.0161(8) 0.0063(8) 0.0038(7) 0.0008(10)
Cu4 0.0367(11) 0.0399(13) 0.0161(8) 0.0063(8) 0.0038(7) 0.0008(10)
W5 0.0219(15) 0.054(2) 0.0180(11) 0 -0.0006(9) 0
Cu5 0.0219(15) 0.054(2) 0.0180(11) 0 -0.0006(9) 0
W6 0.0340(16) 0.059(2) 0.0178(11) 0 0.0142(9) 0
Cu6 0.0340(16) 0.059(2) 0.0178(11) 0 0.0142(9) 0
W7 0.0171(15) 0.071(3) 0.0242(13) 0 -0.0032(10) 0
Cu7 0.0171(15) 0.071(3) 0.0242(13) 0 -0.0032(10) 0
W8 0.0367(17) 0.071(2) 0.0127(11) 0 0.0156(10) 0
Cu8 0.0367(17) 0.071(2) 0.0127(11) 0 0.0156(10) 0
Cu1 0.040(3) 0.069(4) 0.0202(19) 0.003(2) 0.0122(19) -0.007(3)
Cu2 0.044(3) 0.081(4) 0.023(2) -0.003(2) 0.018(2) 0.001(3)

loop_
_atom_type_symbol
_atom_type_description
_atom_type_scat_dispersion_real
_atom_type_scat_dispersion_imag
_atom_type_scat_source
C C 0.0033 0.0016 'International Tables Vol C Tables 4.2.6.8 and 6.1.1.4'
H H 0 0 'International Tables Vol C Tables 4.2.6.8 and 6.1.1.4'
Cu Cu 0.3201 1.2651 'International Tables Vol C Tables 4.2.6.8 and 6.1.1.4'
N N 0.0061 0.0033 'International Tables Vol C Tables 4.2.6.8 and 6.1.1.4'
K K 0.2009 0.2494 'International Tables Vol C Tables 4.2.6.8 and 6.1.1.4'
O O 0.0106 0.006 'International Tables Vol C Tables 4.2.6.8 and 6.1.1.4'
Si Si 0.0817 0.0704 'International Tables Vol C Tables 4.2.6.8 and 6.1.1.4'
W W -0.849 6.8722 'International Tables Vol C Tables 4.2.6.8 and 6.1.1.4'

loop_
_geom_angle_atom_site_label_1
_geom_angle_atom_site_label_2
_geom_angle_atom_site_label_3
_geom_angle
_geom_angle_site_symmetry_1
_geom_angle_site_symmetry_3
_geom_angle_publ_flag
O1 W1 O13 100.6(14) . . ?
O1 W1 O12 103.2(13) . . ?
O13 W1 O12 156.1(14) . . ?
O1 W1 O9 95.9(14) . . ?
O13 W1 O9 89.6(13) . . ?
O12 W1 O9 90.1(12) . . ?
O1 W1 O20 102.7(13) . . ?
O13 W1 O20 83.2(12) . . ?
O12 W1 O20 89.4(12) . . ?
O9 W1 O20 161.0(13) . . ?
O1 W1 O23 155.1(9) . . ?
O13 W1 O23 63.3(10) . . ?
O12 W1 O23 94.8(9) . . ?
O9 W1 O23 66.7(10) . . ?
O20 W1 O23 94.3(9) . . ?
O1 W1 O21 159.7(12) . . ?
O13 W1 O21 95.4(13) . . ?
O12 W1 O21 60.9(14) . . ?
O9 W1 O21 96.7(13) . . ?
O20 W1 O21 66.6(13) . . ?
O23 W1 O21 45.1(9) . . ?
O1 W1 K2 84.8(12) . . ?
O13 W1 K2 45.1(12) . . ?
O12 W1 K2 135.3(11) . . ?
O9 W1 K2 133.4(11) . . ?
O20 W1 K2 46.2(10) . . ?
O23 W1 K2 94.4(6) . . ?
O21 W1 K2 97.9(12) . . ?
O2 W2 O15 101.8(11) . . ?
O2 W2 O14 98.8(10) . . ?
O15 W2 O14 89.1(14) . . ?
O2 W2 O10 95.3(11) . . ?
O15 W2 O10 90.9(12) . . ?
O14 W2 O10 165.6(11) . . ?
O2 W2 O9 97.8(11) . . ?
O15 W2 O9 160.4(12) . . ?
O14 W2 O9 86.7(13) . . ?
O10 W2 O9 88.5(12) . . ?
O2 W2 O23 157.3(8) . . ?
O15 W2 O23 95.6(9) . . ?
O14 W2 O23 66.7(7) . . ?
O10 W2 O23 99.0(8) . . ?
O9 W2 O23 65.2(9) . . ?
O2 W2 O22 159.2(11) . . ?
O15 W2 O22 64.6(11) . . ?
O14 W2 O22 96.7(12) . . ?
O10 W2 O22 70.4(12) . . ?
O9 W2 O22 96.9(11) . . ?
O23 W2 O22 43.5(9) . . ?
O3 W3 O11 101.2(15) . . ?
O3 W3 O17 103.4(13) . . ?
O11 W3 O17 88.0(12) . . ?
O3 W3 O16 101.7(13) . . ?
O11 W3 O16 157.0(13) . . ?
O17 W3 O16 88.4(11) . . ?
O3 W3 O10 93.2(13) . . ?
O11 W3 O10 87.6(12) . . ?
O17 W3 O10 163.4(12) . . ?
O16 W3 O10 89.4(11) . . ?
O3 W3 O24 157.8(9) . . ?
O11 W3 O24 62.5(10) . . ?
O17 W3 O24 63.2(8) . . ?
O16 W3 O24 95.8(8) . . ?
O10 W3 O24 100.6(9) . . ?
O3 W3 O22 157.4(12) . . ?
O11 W3 O22 95.0(13) . . ?
O17 W3 O22 92.7(11) . . ?
O16 W3 O22 62.6(12) . . ?
O10 W3 O22 71.7(12) . . ?
O24 W3 O22 44.8(8) . . ?
O4 W4 O12 99.4(14) . . ?
O4 W4 O18 98.2(13) . . ?
O12 W4 O18 162.3(13) . . ?
O4 W4 O11 101.3(14) . . ?
O12 W4 O11 86.8(12) . . ?
O18 W4 O11 90.8(13) . . ?
O4 W4 O19 99.9(13) . . ?
O12 W4 O19 88.9(12) . . ?
O18 W4 O19 87.0(13) . . ?
O11 W4 O19 158.9(12) . . ?
O4 W4 O21 158.2(15) . . ?
O12 W4 O21 63.8(14) . . ?
O18 W4 O21 98.8(14) . . ?
O11 W4 O21 91.9(13) . . ?
O19 W4 O21 67.7(13) . . ?
O4 W4 O24 158.4(11) . . ?
O12 W4 O24 95.3(9) . . ?
O18 W4 O24 68.1(9) . . ?
O11 W4 O24 63.7(10) . . ?
O19 W4 O24 96.2(8) . . ?
O21 W4 O24 43.3(11) . . ?
O5 W5 O14 96.2(12) . 4_575 ?
O5 W5 O14 96.2(12) . . ?
O14 W5 O14 90(2) 4_575 . ?
O5 W5 O13 108.4(12) . 4_575 ?
O14 W5 O13 88.2(13) 4_575 4_575 ?
O14 W5 O13 155.4(10) . 4_575 ?
O5 W5 O13 108.4(12) . . ?
O14 W5 O13 155.4(10) 4_575 . ?
O14 W5 O13 88.2(13) . . ?
O13 W5 O13 83.1(17) 4_575 . ?
O5 W5 O23 157.4(3) . 4_575 ?
O14 W5 O23 65.4(7) 4_575 4_575 ?
O14 W5 O23 96.8(8) . 4_575 ?
O13 W5 O23 60.4(8) 4_575 4_575 ?
O13 W5 O23 90.4(8) . 4_575 ?
O5 W5 O23 157.4(2) . . ?
O14 W5 O23 96.8(8) 4_575 . ?
O14 W5 O23 65.4(7) . . ?
O13 W5 O23 90.4(8) 4_575 . ?
O13 W5 O23 60.4(8) . . ?
O23 W5 O23 44.33(4) 4_575 . ?
O5 W5 K2 89.6(15) . . ?
O14 W5 K2 134.2(10) 4_575 . ?
O14 W5 K2 134.2(11) . . ?
O13 W5 K2 47.4(9) 4_575 . ?
O13 W5 K2 47.4(9) . . ?
O23 W5 K2 94.4(7) 4_575 . ?
O23 W5 K2 94.4(7) . . ?
O6 W6 O16 100.5(11) . 4_575 ?
O6 W6 O16 100.5(11) . . ?
O16 W6 O16 87.6(16) 4_575 . ?
O6 W6 O15 101.0(11) . 4_575 ?
O16 W6 O15 88.4(11) 4_575 4_575 ?
O16 W6 O15 158.6(12) . 4_575 ?
O6 W6 O15 101.0(11) . . ?
O16 W6 O15 158.6(12) 4_575 . ?
O16 W6 O15 88.4(11) . . ?
O15 W6 O15 87.6(17) 4_575 . ?
O6 W6 O22 159.9(9) . 4_575 ?
O16 W6 O22 65.0(12) 4_575 4_575 ?
O16 W6 O22 92.9(11) . 4_575 ?
O15 W6 O22 66.4(11) 4_575 4_575 ?
O15 W6 O22 94.2(12) . 4_575 ?
O6 W6 O22 159.9(9) . . ?
O16 W6 O22 92.9(12) 4_575 . ?
O16 W6 O22 65.0(12) . . ?
O15 W6 O22 94.2(12) 4_575 . ?
O15 W6 O22 66.4(11) . . ?
O22 W6 O22 40.0(18) 4_575 . ?
O7 W7 O17 97.7(11) . 4_575 ?
O7 W7 O17 97.7(11) . . ?
O17 W7 O17 90.0(16) 4_575 . ?
O7 W7 O18 98.6(11) . 4_575 ?
O17 W7 O18 88.4(13) 4_575 4_575 ?
O17 W7 O18 163.7(11) . 4_575 ?
O7 W7 O18 98.6(11) . . ?
O17 W7 O18 163.7(11) 4_575 . ?
O17 W7 O18 88.4(13) . . ?
O18 W7 O18 89(2) 4_575 . ?
O7 W7 O24 156.26(7) . . ?
O17 W7 O24 98.4(7) 4_575 . ?
O17 W7 O24 65.0(8) . . ?
O18 W7 O24 99.2(9) 4_575 . ?
O18 W7 O24 66.3(8) . . ?
O7 W7 O24 156.26(8) . 4_575 ?
O17 W7 O24 65.0(8) 4_575 4_575 ?
O17 W7 O24 98.4(7) . 4_575 ?
O18 W7 O24 66.3(8) 4_575 4_575 ?
O18 W7 O24 99.2(9) . 4_575 ?
O24 W7 O24 47.39(4) . 4_575 ?
O8 W8 O19 97.0(14) . 4_575 ?
O8 W8 O19 97.0(14) . . ?
O19 W8 O19 85.0(19) 4_575 . ?
O8 W8 O20 101.7(13) . 4_575 ?
O19 W8 O20 92.6(12) 4_575 4_575 ?
O19 W8 O20 161.3(13) . 4_575 ?
O8 W8 O20 101.7(13) . . ?
O19 W8 O20 161.3(13) 4_575 . ?
O19 W8 O20 92.6(12) . . ?
O20 W8 O20 83.7(16) 4_575 . ?
O8 W8 O21 156.1(10) . 4_575 ?
O19 W8 O21 66.1(12) 4_575 4_575 ?
O19 W8 O21 98.0(14) . 4_575 ?
O20 W8 O21 64.3(13) 4_575 4_575 ?
O20 W8 O21 96.0(12) . 4_575 ?
O8 W8 O21 156.1(10) . . ?
O19 W8 O21 98.0(14) 4_575 . ?
O19 W8 O21 66.1(12) . . ?
O20 W8 O21 96.0(12) 4_575 . ?
O20 W8 O21 64.3(13) . . ?
O21 W8 O21 48(2) 4_575 . ?
O8 W8 K2 85.7(16) . . ?
O19 W8 K2 137.3(9) 4_575 . ?
O19 W8 K2 137.3(9) . . ?
O20 W8 K2 45.6(9) 4_575 . ?
O20 W8 K2 45.6(9) . . ?
O21 W8 K2 95.6(11) 4_575 . ?
O21 W8 K2 95.6(11) . . ?
N12 Cu1 O51 96.1(9) . . ?
N12 Cu1 N1 83.6(9) . . ?
O51 Cu1 N1 170.6(12) . . ?
N12 Cu1 O50 173.9(12) . . ?
O51 Cu1 O50 85.2(9) . . ?
N1 Cu1 O50 94.2(10) . . ?
O53 Cu2 N32 97.2(9) . . ?
O53 Cu2 O52 84.1(9) . . ?
N32 Cu2 O52 178.3(10) . . ?
O53 Cu2 N21 174.0(11) . . ?
N32 Cu2 N21 81.8(9) . . ?
O52 Cu2 N21 96.9(9) . . ?
O22 Si1 O22 65(3) 4_575 . ?
O22 Si1 O23 72.1(14) 4_575 4_575 ?
O22 Si1 O23 108.8(16) . 4_575 ?
O22 Si1 O23 108.8(16) 4_575 . ?
O22 Si1 O23 72.1(14) . . ?
O23 Si1 O23 71.7(8) 4_575 . ?
O22 Si1 O21 107.8(19) 4_575 4_575 ?
O22 Si1 O21 171(3) . 4_575 ?
O23 Si1 O21 71.8(15) 4_575 4_575 ?
O23 Si1 O21 116(2) . 4_575 ?
O22 Si1 O21 171(3) 4_575 . ?
O22 Si1 O21 107.8(19) . . ?
O23 Si1 O21 116(2) 4_575 . ?
O23 Si1 O21 71.8(15) . . ?
O21 Si1 O21 79(3) 4_575 . ?
O22 Si1 O24 71.9(14) 4_575 4_575 ?
O22 Si1 O24 108.6(18) . 4_575 ?
O23 Si1 O24 108.18(2) 4_575 4_575 ?
O23 Si1 O24 179.2(14) . 4_575 ?
O21 Si1 O24 63.7(15) 4_575 4_575 ?
O21 Si1 O24 107.6(17) . 4_575 ?
O22 Si1 O24 108.6(18) 4_575 . ?
O22 Si1 O24 71.9(14) . . ?
O23 Si1 O24 179.2(14) 4_575 . ?
O23 Si1 O24 108.18(2) . . ?
O21 Si1 O24 107.6(17) 4_575 . ?
O21 Si1 O24 63.7(15) . . ?
O24 Si1 O24 71.9(7) 4_575 . ?
W5 O5 K1 172(2) . . ?
W6 O6 K1 137.0(16) . 1_655 ?
W1 O9 W2 133.8(17) . . ?
W2 O10 W3 127.3(16) . . ?
W3 O11 W4 138.0(19) . . ?
W1 O12 W4 138.5(18) . . ?
W1 O13 W5 141.5(17) . . ?
W1 O13 K2 109.0(15) . . ?
W5 O13 K2 102.2(14) . . ?
W2 O14 W5 134.9(13) . . ?
W2 O15 W6 136.9(14) . . ?
W6 O16 W3 137.5(15) . . ?
W7 O17 W3 136.5(15) . . ?
W4 O18 W7 129.5(15) . . ?
W8 O19 W4 131.6(14) . . ?
W1 O20 W8 137.4(16) . . ?
W1 O20 K2 105.7(13) . . ?
W8 O20 K2 106.0(13) . . ?
Si1 O21 O24 59.2(17) . . ?
Si1 O21 W4 130(2) . . ?
O24 O21 W4 70.5(14) . . ?
Si1 O21 W1 120.4(19) . . ?
O24 O21 W1 136(2) . . ?
W4 O21 W1 96.2(16) . . ?
Si1 O21 W8 116(2) . . ?
O24 O21 W8 130.4(19) . . ?
W4 O21 W8 94.1(13) . . ?
W1 O21 W8 91.2(14) . . ?
Si1 O22 O22 57.5(15) . 4_575 ?
Si1 O22 W6 127(2) . . ?
O22 O22 W6 70.0(9) 4_575 . ?
Si1 O22 W3 123.1(18) . . ?
O22 O22 W3 133.8(8) 4_575 . ?
W6 O22 W3 94.2(13) . . ?
Si1 O22 W2 120(2) . . ?
O22 O22 W2 131.5(8) 4_575 . ?
W6 O22 W2 91.6(11) . . ?
W3 O22 W2 90.4(12) . . ?
Si1 O23 W1 122.2(6) . . ?
Si1 O23 W2 124.1(7) . . ?
W1 O23 W2 94.21(6) . . ?
Si1 O23 W5 122.0(4) . . ?
W1 O23 W5 93.41(6) . . ?
W2 O23 W5 92.91(6) . . ?
Si1 O24 O21 57.1(15) . . ?
Si1 O24 W4 123.4(6) . . ?
O21 O24 W4 66.3(13) . . ?
Si1 O24 W7 120.3(4) . . ?
O21 O24 W7 132.7(13) . . ?
W4 O24 W7 96.00(6) . . ?
Si1 O24 W3 120.1(6) . . ?
O21 O24 W3 128.4(14) . . ?
W4 O24 W3 95.24(7) . . ?
W7 O24 W3 95.17(6) . . ?
O6 K1 O55 117.3(16) 1_455 2_656 ?
O6 K1 O55 117.3(16) 1_455 3_666 ?
O55 K1 O55 64(3) 2_656 3_666 ?
O6 K1 O5 137.1(15) 1_455 . ?
O55 K1 O5 98.6(17) 2_656 . ?
O55 K1 O5 98.6(17) 3_666 . ?
O13 K2 O13 54.2(17) 4_575 . ?
O13 K2 O20 49.7(11) 4_575 4_575 ?
O13 K2 O20 76.0(16) . 4_575 ?
O13 K2 O20 76.0(16) 4_575 . ?
O13 K2 O20 49.7(11) . . ?
O20 K2 O20 52.6(15) 4_575 . ?
O13 K2 W5 30.4(8) 4_575 . ?
O13 K2 W5 30.4(8) . . ?
O20 K2 W5 72.5(13) 4_575 . ?
O20 K2 W5 72.5(13) . . ?
O13 K2 W1 25.9(6) 4_575 4_575 ?
O13 K2 W1 72.0(13) . 4_575 ?
O20 K2 W1 28.0(7) 4_575 4_575 ?
O20 K2 W1 72.1(12) . 4_575 ?
W5 K2 W1 55.0(8) . 4_575 ?
O13 K2 W1 72.0(13) 4_575 . ?
O13 K2 W1 25.9(6) . . ?
O20 K2 W1 72.1(12) 4_575 . ?
O20 K2 W1 28.0(7) . . ?
W5 K2 W1 55.0(8) . . ?
W1 K2 W1 80.8(11) 4_575 . ?
O13 K2 W8 69.7(12) 4_575 . ?
O13 K2 W8 69.7(12) . . ?
O20 K2 W8 28.4(7) 4_575 . ?
O20 K2 W8 28.4(7) . . ?
W5 K2 W8 81.4(11) . . ?
W1 K2 W8 54.4(7) 4_575 . ?
W1 K2 W8 54.4(7) . . ?
O53 C14 O51 126(2) . . ?
O53 C14 C13 117.5(17) . . ?
O51 C14 C13 117(2) . . ?
O50 C13 O52 126(3) . . ?
O50 C13 C14 120(2) . . ?
O52 C13 C14 114(2) . . ?
C13 O50 Cu1 107.7(18) . . ?
C14 O51 Cu1 110.5(17) . . ?
C13 O52 Cu2 112(2) . . ?
C14 O53 Cu2 112.4(15) . . ?
C6 N1 C2 123(2) . . ?
C6 N1 Cu1 110.6(16) . . ?
C2 N1 Cu1 125.9(19) . . ?
N1 C2 C3 116(3) . . ?
C2 C3 C4 125(3) . . ?
C5 C4 C3 112(3) . . ?
C4 C5 C6 125(2) . . ?
N1 C6 C5 118(2) . . ?
N1 C6 C7 118(2) . . ?
C5 C6 C7 125(2) . . ?
N12 C7 C8 120(2) . . ?
N12 C7 C6 111(2) . . ?
C8 C7 C6 129(2) . . ?
C9 C8 C7 124(3) . . ?
C8 C9 C10 117(3) . . ?
C11 C10 C9 117(2) . . ?
C10 C11 N12 127(3) . . ?
C7 N12 C11 115(2) . . ?
C7 N12 Cu1 116.1(16) . . ?
C11 N12 Cu1 128.0(19) . . ?
C26 N21 C22 123(2) . . ?
C26 N21 Cu2 111.1(15) . . ?
C22 N21 Cu2 124.9(19) . . ?
N21 C22 C23 116(3) . . ?
C22 C23 C24 125(3) . . ?
C25 C24 C23 112(3) . . ?
C24 C25 C26 125(2) . . ?
N21 C26 C25 118(2) . . ?
N21 C26 C27 118(2) . . ?
C25 C26 C27 124(2) . . ?
N32 C27 C28 121(2) . . ?
N32 C27 C26 110(2) . . ?
C28 C27 C26 129(3) . . ?
C29 C28 C27 124(3) . . ?
C28 C29 C30 117(3) . . ?
C31 C30 C29 117(3) . . ?
C30 C31 N32 127(3) . . ?
C27 N32 C31 114(2) . . ?
C27 N32 Cu2 117.7(16) . . ?
C31 N32 Cu2 127.2(18) . . ?

loop_
_geom_bond_atom_site_label_1
_geom_bond_atom_site_label_2
_geom_bond_distance
_geom_bond_site_symmetry_2
_geom_bond_publ_flag
W1 O1 1.62(3) . ?
W1 O13 1.77(3) . ?
W1 O12 1.84(3) . ?
W1 O9 1.86(3) . ?
W1 O20 1.87(3) . ?
W1 O23 2.4085(18) . ?
W1 O21 2.43(4) . ?
W1 K2 3.83(4) . ?
W2 O2 1.65(2) . ?
W2 O15 1.86(3) . ?
W2 O14 1.884(16) . ?
W2 O10 1.96(3) . ?
W2 O9 1.98(3) . ?
W2 O23 2.4090(17) . ?
W2 O22 2.51(3) . ?
W3 O3 1.65(3) . ?
W3 O11 1.85(3) . ?
W3 O17 1.94(2) . ?
W3 O16 1.96(3) . ?
W3 O10 1.97(3) . ?
W3 O24 2.4139(18) . ?
W3 O22 2.45(4) . ?
W4 O4 1.86(3) . ?
W4 O12 1.89(3) . ?
W4 O18 1.90(3) . ?
W4 O11 1.90(3) . ?
W4 O19 2.06(3) . ?
W4 O21 2.27(4) . ?
W4 O24 2.3345(18) . ?
W5 O5 1.77(3) . ?
W5 O14 1.926(16) 4_575 ?
W5 O14 1.926(16) . ?
W5 O13 1.97(3) 4_575 ?
W5 O13 1.97(3) . ?
W5 O23 2.4439(19) 4_575 ?
W5 O23 2.4439(19) . ?
W5 K2 3.81(6) . ?
W6 O6 1.82(4) . ?
W6 O16 1.85(3) 4_575 ?
W6 O16 1.85(3) . ?
W6 O15 1.93(3) 4_575 ?
W6 O15 1.93(3) . ?
W6 O22 2.40(4) 4_575 ?
W6 O22 2.40(4) . ?
W7 O7 1.83(3) . ?
W7 O17 1.86(3) 4_575 ?
W7 O17 1.86(3) . ?
W7 O18 1.97(3) 4_575 ?
W7 O18 1.97(3) . ?
W7 O24 2.376(2) . ?
W7 O24 2.376(2) 4_575 ?
W8 O8 1.61(4) . ?
W8 O19 1.78(3) 4_575 ?
W8 O19 1.78(3) . ?
W8 O20 1.91(3) 4_575 ?
W8 O20 1.91(3) . ?
W8 O21 2.51(4) 4_575 ?
W8 O21 2.51(4) . ?
W8 K2 3.87(5) . ?
Cu1 N12 1.90(2) . ?
Cu1 O51 1.95(2) . ?
Cu1 N1 1.96(3) . ?
Cu1 O50 2.03(2) . ?
Cu2 O53 1.899(19) . ?
Cu2 N32 1.93(2) . ?
Cu2 O52 1.97(3) . ?
Cu2 N21 2.00(2) . ?
Si1 O22 1.53(4) 4_575 ?
Si1 O22 1.53(4) . ?
Si1 O23 1.574(15) 4_575 ?
Si1 O23 1.574(15) . ?
Si1 O21 1.59(4) 4_575 ?
Si1 O21 1.59(4) . ?
Si1 O24 1.626(15) 4_575 ?
Si1 O24 1.626(15) . ?
O5 K1 2.91(4) . ?
O6 K1 2.72(5) 1_655 ?
O13 K2 2.87(6) . ?
O20 K2 2.88(5) . ?
O21 O24 1.70(4) . ?
O22 O22 1.64(8) 4_575 ?
K1 O6 2.72(5) 1_455 ?
K1 O55 2.90(7) 2_656 ?
K1 O55 2.90(7) 3_666 ?
K2 O13 2.87(6) 4_575 ?
K2 O20 2.88(5) 4_575 ?
K2 W1 3.83(4) 4_575 ?
C14 O53 1.262(19) . ?
C14 O51 1.287(18) . ?
C14 C13 1.49(4) . ?
C13 O50 1.25(2) . ?
C13 O52 1.27(2) . ?
N1 C6 1.34(3) . ?
N1 C2 1.35(3) . ?
C2 C3 1.391(19) . ?
C3 C4 1.414(19) . ?
C4 C5 1.354(18) . ?
C5 C6 1.395(18) . ?
C6 C7 1.47(2) . ?
C7 N12 1.34(3) . ?
C7 C8 1.382(19) . ?
C8 C9 1.365(18) . ?
C9 C10 1.373(19) . ?
C10 C11 1.370(19) . ?
C11 N12 1.38(3) . ?
N21 C26 1.34(3) . ?
N21 C22 1.34(3) . ?
C22 C23 1.39(2) . ?
C23 C24 1.42(2) . ?
C24 C25 1.34(2) . ?
C25 C26 1.397(19) . ?
C26 C27 1.47(3) . ?
C27 N32 1.34(3) . ?
C27 C28 1.38(2) . ?
C28 C29 1.363(19) . ?
C29 C30 1.37(2) . ?
C30 C31 1.37(2) . ?
C31 N32 1.38(3) . ?
O55 K1 2.90(7) 3_666 ?
